data_4302858
loop_
_publ_author_name
'Axel Schulz'
'Alexander Villinger'

_publ_contact_author_address
;
Universit\"at Rostock
Institut f\"ur Chemie
Abteilung f\"ur Anorganische Chemie
Albert-Einstein-Strasse 3a 
18059 Rostock
Bundesrepublik Deutschland
;
_publ_contact_author_email axel.schulz@uni-rostock.de
_publ_contact_author_fax '+49 (0)381/498-6382'
_publ_contact_author_name 'Axel Schulz'
_publ_contact_author_phone '+49 (0)381/498-6400'
_publ_section_title
;
Cyclic Arsenic-Nitrogen Cations
;
_journal_name_full 'Inorganic Chemistry'
_journal_page_first 7359
_journal_page_last 7367
_journal_paper_doi 10.1021/ic900821h
_journal_volume 48
_journal_year 2009
_chemical_formula_moiety 'C48 H50 As2 Cl2 N2'
_chemical_formula_sum 'C48 H50 As2 Cl2 N2'
_chemical_formula_weight 875.64
_chemical_name_systematic
;
1,3-dichloro-2,4-bis[2,4-bis-(2,4,6-trimethylphenyl)phenyl]-cyclo-
1,3-diarsa-2,4-diazane
;
_space_group_IT_number 2
_symmetry_cell_setting triclinic
_symmetry_Int_Tables_number 2
_symmetry_space_group_name_Hall '-P 1'
_symmetry_space_group_name_H-M 'P -1'
_atom_sites_solution_hydrogens geom
_atom_sites_solution_primary direct
_atom_sites_solution_secondary difmap
_audit_author_name 'Villinger, A.'
_audit_creation_method SHELXL-97
_cell_angle_alpha 79.40(3)
_cell_angle_beta 86.56(3)
_cell_angle_gamma 82.36(3)
_cell_formula_units_Z 1
_cell_length_a 8.6360(17)
_cell_length_b 10.658(2)
_cell_length_c 11.458(2)
_cell_measurement_reflns_used 5260
_cell_measurement_temperature 173(2)
_cell_measurement_theta_max 65.085
_cell_measurement_theta_min 4.826
_cell_volume 1026.7(4)
_computing_cell_refinement 'Bruker Apex v2.0-2'
_computing_data_collection 'Bruker Apex v2.0-2'
_computing_data_reduction 'Bruker SAINT'
_computing_molecular_graphics
;
 ORTEP-3 (Farrugia, 1997), DIAMOND v3.0a (Brandenburg, 2005)
;
_computing_publication_material SHELXL-97
_computing_structure_refinement 'SHELXL-97 (Sheldrick, 1997)'
_computing_structure_solution 'SHELXS-97 (Sheldrick, 1997)'
_diffrn_ambient_temperature 173(2)
_diffrn_measured_fraction_theta_full 0.984
_diffrn_measured_fraction_theta_max 0.984
_diffrn_measurement_device_type 'Bruker-Nonius Apex X8-CCD-diffractometer'
_diffrn_measurement_method '\w scans'
_diffrn_radiation_monochromator graphite
_diffrn_radiation_source 'sealed tube'
_diffrn_radiation_type MoK\a
_diffrn_radiation_wavelength 0.71073
_diffrn_reflns_av_R_equivalents 0.0304
_diffrn_reflns_av_sigmaI/netI 0.0400
_diffrn_reflns_limit_h_max 13
_diffrn_reflns_limit_h_min -13
_diffrn_reflns_limit_k_max 16
_diffrn_reflns_limit_k_min -15
_diffrn_reflns_limit_l_max 17
_diffrn_reflns_limit_l_min -17
_diffrn_reflns_number 29442
_diffrn_reflns_theta_full 32.84
_diffrn_reflns_theta_max 32.84
_diffrn_reflns_theta_min 2.38
_exptl_absorpt_coefficient_mu 1.794
_exptl_absorpt_correction_T_max 0.9157
_exptl_absorpt_correction_T_min 0.6727
_exptl_absorpt_correction_type multi-scan
_exptl_absorpt_process_details '(SADABS; Sheldrick, 2004)'
_exptl_crystal_colour yellow
_exptl_crystal_density_diffrn 1.416
_exptl_crystal_density_method 'not measured'
_exptl_crystal_description block
_exptl_crystal_F_000 452
_exptl_crystal_size_max 0.24
_exptl_crystal_size_mid 0.08
_exptl_crystal_size_min 0.05
_refine_diff_density_max 0.478
_refine_diff_density_min -0.295
_refine_diff_density_rms 0.072
_refine_ls_extinction_method none
_refine_ls_goodness_of_fit_ref 1.038
_refine_ls_hydrogen_treatment constr
_refine_ls_matrix_type full
_refine_ls_number_parameters 250
_refine_ls_number_reflns 7529
_refine_ls_number_restraints 0
_refine_ls_restrained_S_all 1.038
_refine_ls_R_factor_all 0.0484
_refine_ls_R_factor_gt 0.0331
_refine_ls_shift/su_max 0.001
_refine_ls_shift/su_mean 0.000
_refine_ls_structure_factor_coef Fsqd
_refine_ls_weighting_details 'calc w=1/[\s^2^(Fo^2^)+(0.0296P)^2^+0.3491P] where P=(Fo^2^+2Fc^2^)/3'
_refine_ls_weighting_scheme calc
_refine_ls_wR_factor_gt 0.0685
_refine_ls_wR_factor_ref 0.0734
_reflns_number_gt 6134
_reflns_number_total 7529
_reflns_threshold_expression >2sigma(I)
_cod_data_source_file ic900821h_si_002_03.cif
_cod_data_source_block tern2as2cl2
_cod_original_cell_volume 1026.7(3)
_cod_database_code 4302858

loop_
_symmetry_equiv_pos_as_xyz
'x, y, z'
'-x, -y, -z'

loop_
_atom_site_label
_atom_site_type_symbol
_atom_site_fract_x
_atom_site_fract_y
_atom_site_fract_z
_atom_site_U_iso_or_equiv
_atom_site_adp_type
_atom_site_occupancy
_atom_site_symmetry_multiplicity
_atom_site_calc_flag
_atom_site_refinement_flags
_atom_site_disorder_assembly
_atom_site_disorder_group
As As 1.525626(18) 0.376291(14) 0.575774(13) 0.01900(5) Uani 1 1 d . . .
Cl Cl 1.33857(5) 0.27439(4) 0.51694(4) 0.03717(10) Uani 1 1 d . . .
N N 1.40976(14) 0.53819(11) 0.57215(10) 0.0182(2) Uani 1 1 d . . .
C1 C 1.28189(16) 0.56965(13) 0.64829(12) 0.0165(3) Uani 1 1 d . . .
C2 C 1.27170(17) 0.49971(13) 0.76564(12) 0.0184(3) Uani 1 1 d . . .
C3 C 1.13683(18) 0.52320(15) 0.83531(13) 0.0225(3) Uani 1 1 d . . .
H3 H 1.1281 0.4739 0.9129 0.027 Uiso 1 1 calc R . .
C4 C 1.01543(18) 0.61614(16) 0.79486(14) 0.0260(3) Uani 1 1 d . . .
H4 H 0.9227 0.6283 0.8426 0.031 Uiso 1 1 calc R . .
C5 C 1.03118(18) 0.69126(15) 0.68368(14) 0.0245(3) Uani 1 1 d . . .
H5 H 0.9502 0.7579 0.6568 0.029 Uiso 1 1 calc R . .
C6 C 1.16357(17) 0.67112(13) 0.61024(13) 0.0192(3) Uani 1 1 d . . .
C7 C 1.40566(17) 0.41074(13) 0.82346(12) 0.0192(3) Uani 1 1 d . . .
C8 C 1.53955(17) 0.46198(14) 0.84822(13) 0.0206(3) Uani 1 1 d . . .
C9 C 1.65671(19) 0.38190(16) 0.91331(14) 0.0253(3) Uani 1 1 d . . .
H9 H 1.7480 0.4165 0.9281 0.030 Uiso 1 1 calc R . .
C10 C 1.6448(2) 0.25322(15) 0.95738(14) 0.0281(3) Uani 1 1 d . . .
C11 C 1.5132(2) 0.20405(15) 0.93190(14) 0.0280(3) Uani 1 1 d . . .
H11 H 1.5042 0.1157 0.9604 0.034 Uiso 1 1 calc R . .
C12 C 1.39283(19) 0.27949(14) 0.86570(13) 0.0239(3) Uani 1 1 d . . .
C13 C 1.18001(17) 0.76668(13) 0.49796(13) 0.0197(3) Uani 1 1 d . . .
C14 C 1.12857(17) 0.74698(14) 0.38936(13) 0.0221(3) Uani 1 1 d . . .
C15 C 1.13738(19) 0.84272(15) 0.28961(14) 0.0263(3) Uani 1 1 d . . .
H15 H 1.0996 0.8307 0.2168 0.032 Uiso 1 1 calc R . .
C16 C 1.1998(2) 0.95547(15) 0.29345(14) 0.0287(3) Uani 1 1 d . . .
C17 C 1.2513(2) 0.97260(15) 0.40112(15) 0.0299(4) Uani 1 1 d . . .
H17 H 1.2950 1.0490 0.4047 0.036 Uiso 1 1 calc R . .
C18 C 1.2409(2) 0.88116(14) 0.50404(14) 0.0254(3) Uani 1 1 d . . .
C19 C 1.2521(2) 0.21877(16) 0.84248(17) 0.0341(4) Uani 1 1 d . . .
H19A H 1.2830 0.1272 0.8409 0.051 Uiso 1 1 calc R . .
H19B H 1.2098 0.2615 0.7658 0.051 Uiso 1 1 calc R . .
H19C H 1.1720 0.2282 0.9057 0.051 Uiso 1 1 calc R . .
C20 C 1.7698(2) 0.17228(18) 1.03520(17) 0.0410(5) Uani 1 1 d . . .
H20A H 1.7378 0.0870 1.0649 0.061 Uiso 1 1 calc R . .
H20B H 1.7843 0.2141 1.1024 0.061 Uiso 1 1 calc R . .
H20C H 1.8684 0.1633 0.9887 0.061 Uiso 1 1 calc R . .
C21 C 1.55890(19) 0.60237(15) 0.81040(15) 0.0262(3) Uani 1 1 d . . .
H21A H 1.6222 0.6287 0.8677 0.039 Uiso 1 1 calc R . .
H21B H 1.4559 0.6539 0.8074 0.039 Uiso 1 1 calc R . .
H21C H 1.6111 0.6158 0.7316 0.039 Uiso 1 1 calc R . .
C22 C 1.0712(2) 0.62219(16) 0.37980(15) 0.0297(3) Uani 1 1 d . . .
H22A H 0.9680 0.6181 0.4198 0.045 Uiso 1 1 calc R . .
H22B H 1.1446 0.5501 0.4175 0.045 Uiso 1 1 calc R . .
H22C H 1.0635 0.6171 0.2959 0.045 Uiso 1 1 calc R . .
C23 C 1.2110(3) 1.05654(17) 0.18321(16) 0.0416(5) Uani 1 1 d . . .
H23A H 1.1056 1.0946 0.1590 0.062 Uiso 1 1 calc R . .
H23B H 1.2655 1.0169 0.1191 0.062 Uiso 1 1 calc R . .
H23C H 1.2691 1.1238 0.2000 0.062 Uiso 1 1 calc R . .
C24 C 1.2940(3) 0.90747(17) 0.61936(16) 0.0376(4) Uani 1 1 d . . .
H24A H 1.3491 0.9838 0.6034 0.056 Uiso 1 1 calc R . .
H24B H 1.3644 0.8333 0.6571 0.056 Uiso 1 1 calc R . .
H24C H 1.2028 0.9224 0.6725 0.056 Uiso 1 1 calc R . .

loop_
_atom_site_aniso_label
_atom_site_aniso_U_11
_atom_site_aniso_U_22
_atom_site_aniso_U_33
_atom_site_aniso_U_23
_atom_site_aniso_U_13
_atom_site_aniso_U_12
As 0.02214(7) 0.01511(7) 0.01734(7) 0.00077(5) 0.00311(5) -0.00039(5)
Cl 0.0405(2) 0.0287(2) 0.0468(3) -0.01253(18) 0.01058(19) -0.01788(18)
N 0.0223(6) 0.0147(5) 0.0158(5) -0.0006(4) 0.0029(4) -0.0008(4)
C1 0.0184(6) 0.0155(6) 0.0163(6) -0.0037(5) 0.0000(5) -0.0037(5)
C2 0.0214(6) 0.0179(6) 0.0162(6) -0.0023(5) 0.0001(5) -0.0048(5)
C3 0.0250(7) 0.0249(7) 0.0175(7) -0.0025(5) 0.0019(5) -0.0057(6)
C4 0.0223(7) 0.0316(8) 0.0232(8) -0.0047(6) 0.0050(6) -0.0030(6)
C5 0.0218(7) 0.0275(7) 0.0228(7) -0.0047(6) -0.0001(6) 0.0024(6)
C6 0.0209(6) 0.0185(6) 0.0181(7) -0.0034(5) -0.0005(5) -0.0020(5)
C7 0.0249(7) 0.0183(6) 0.0134(6) -0.0010(5) 0.0004(5) -0.0018(5)
C8 0.0241(7) 0.0218(7) 0.0154(6) -0.0023(5) 0.0000(5) -0.0025(5)
C9 0.0265(7) 0.0296(8) 0.0204(7) -0.0061(6) -0.0048(6) -0.0009(6)
C10 0.0366(9) 0.0263(7) 0.0189(7) -0.0027(6) -0.0057(6) 0.0058(7)
C11 0.0417(9) 0.0186(7) 0.0205(7) 0.0020(5) -0.0007(7) 0.0000(6)
C12 0.0326(8) 0.0213(7) 0.0169(7) 0.0002(5) 0.0007(6) -0.0053(6)
C13 0.0218(7) 0.0180(6) 0.0175(6) -0.0020(5) -0.0001(5) 0.0022(5)
C14 0.0204(7) 0.0235(7) 0.0211(7) -0.0026(5) -0.0004(5) 0.0001(5)
C15 0.0289(8) 0.0288(8) 0.0192(7) -0.0019(6) -0.0017(6) 0.0010(6)
C16 0.0366(9) 0.0218(7) 0.0229(8) 0.0014(6) 0.0032(6) 0.0040(6)
C17 0.0427(9) 0.0178(7) 0.0279(8) -0.0020(6) 0.0015(7) -0.0029(6)
C18 0.0344(8) 0.0180(6) 0.0230(7) -0.0039(5) -0.0009(6) 0.0005(6)
C19 0.0423(10) 0.0254(8) 0.0348(9) 0.0026(7) -0.0038(8) -0.0144(7)
C20 0.0507(11) 0.0362(10) 0.0319(10) -0.0034(8) -0.0152(8) 0.0118(8)
C21 0.0296(8) 0.0237(7) 0.0264(8) -0.0036(6) -0.0044(6) -0.0069(6)
C22 0.0312(8) 0.0327(8) 0.0263(8) -0.0035(7) -0.0052(7) -0.0090(7)
C23 0.0652(13) 0.0259(8) 0.0273(9) 0.0047(7) 0.0046(9) 0.0012(8)
C24 0.0620(13) 0.0257(8) 0.0278(9) -0.0062(7) -0.0077(8) -0.0109(8)

loop_
_atom_type_symbol
_atom_type_description
_atom_type_scat_dispersion_real
_atom_type_scat_dispersion_imag
_atom_type_scat_source
C C 0.0033 0.0016 'International Tables Vol C Tables 4.2.6.8 and 6.1.1.4'
As As 0.0499 2.0058 'International Tables Vol C Tables 4.2.6.8 and 6.1.1.4'
Cl Cl 0.1484 0.1585 'International Tables Vol C Tables 4.2.6.8 and 6.1.1.4'
N N 0.0061 0.0033 'International Tables Vol C Tables 4.2.6.8 and 6.1.1.4'
H H 0.0000 0.0000 'International Tables Vol C Tables 4.2.6.8 and 6.1.1.4'

loop_
_geom_angle_atom_site_label_1
_geom_angle_atom_site_label_2
_geom_angle_atom_site_label_3
_geom_angle
_geom_angle_site_symmetry_1
_geom_angle_site_symmetry_3
_geom_angle_publ_flag
N As N 79.30(6) 2_866 . ?
N As Cl 98.99(5) 2_866 . ?
N As Cl 98.39(5) . . ?
N As As 39.76(4) 2_866 2_866 ?
N As As 39.54(4) . 2_866 ?
Cl As As 101.31(3) . 2_866 ?
C1 N As 130.79(9) . 2_866 ?
C1 N As 126.66(9) . . ?
As N As 100.70(6) 2_866 . ?
N C1 C6 121.15(12) . . ?
N C1 C2 119.91(12) . . ?
C6 C1 C2 118.94(13) . . ?
C3 C2 C1 118.98(13) . . ?
C3 C2 C7 117.70(13) . . ?
C1 C2 C7 123.02(13) . . ?
C4 C3 C2 121.91(14) . . ?
C4 C3 H3 119.0 . . ?
C2 C3 H3 119.0 . . ?
C3 C4 C5 118.87(14) . . ?
C3 C4 H4 120.6 . . ?
C5 C4 H4 120.6 . . ?
C4 C5 C6 121.38(14) . . ?
C4 C5 H5 119.3 . . ?
C6 C5 H5 119.3 . . ?
C5 C6 C1 119.47(13) . . ?
C5 C6 C13 117.77(13) . . ?
C1 C6 C13 122.53(13) . . ?
C8 C7 C12 119.28(13) . . ?
C8 C7 C2 119.20(13) . . ?
C12 C7 C2 121.11(14) . . ?
C9 C8 C7 119.27(14) . . ?
C9 C8 C21 118.30(14) . . ?
C7 C8 C21 122.40(13) . . ?
C10 C9 C8 122.23(16) . . ?
C10 C9 H9 118.9 . . ?
C8 C9 H9 118.9 . . ?
C11 C10 C9 117.87(14) . . ?
C11 C10 C20 121.75(16) . . ?
C9 C10 C20 120.32(17) . . ?
C10 C11 C12 122.37(15) . . ?
C10 C11 H11 118.8 . . ?
C12 C11 H11 118.8 . . ?
C11 C12 C7 118.95(15) . . ?
C11 C12 C19 119.17(14) . . ?
C7 C12 C19 121.87(14) . . ?
C18 C13 C14 119.93(14) . . ?
C18 C13 C6 118.52(13) . . ?
C14 C13 C6 121.46(13) . . ?
C15 C14 C13 118.97(15) . . ?
C15 C14 C22 120.38(15) . . ?
C13 C14 C22 120.61(14) . . ?
C16 C15 C14 121.89(15) . . ?
C16 C15 H15 119.1 . . ?
C14 C15 H15 119.1 . . ?
C17 C16 C15 118.27(15) . . ?
C17 C16 C23 120.97(16) . . ?
C15 C16 C23 120.75(16) . . ?
C16 C17 C18 121.91(16) . . ?
C16 C17 H17 119.0 . . ?
C18 C17 H17 119.0 . . ?
C17 C18 C13 118.99(15) . . ?
C17 C18 C24 119.37(15) . . ?
C13 C18 C24 121.64(14) . . ?
C12 C19 H19A 109.5 . . ?
C12 C19 H19B 109.5 . . ?
H19A C19 H19B 109.5 . . ?
C12 C19 H19C 109.5 . . ?
H19A C19 H19C 109.5 . . ?
H19B C19 H19C 109.5 . . ?
C10 C20 H20A 109.5 . . ?
C10 C20 H20B 109.5 . . ?
H20A C20 H20B 109.5 . . ?
C10 C20 H20C 109.5 . . ?
H20A C20 H20C 109.5 . . ?
H20B C20 H20C 109.5 . . ?
C8 C21 H21A 109.5 . . ?
C8 C21 H21B 109.5 . . ?
H21A C21 H21B 109.5 . . ?
C8 C21 H21C 109.5 . . ?
H21A C21 H21C 109.5 . . ?
H21B C21 H21C 109.5 . . ?
C14 C22 H22A 109.5 . . ?
C14 C22 H22B 109.5 . . ?
H22A C22 H22B 109.5 . . ?
C14 C22 H22C 109.5 . . ?
H22A C22 H22C 109.5 . . ?
H22B C22 H22C 109.5 . . ?
C16 C23 H23A 109.5 . . ?
C16 C23 H23B 109.5 . . ?
H23A C23 H23B 109.5 . . ?
C16 C23 H23C 109.5 . . ?
H23A C23 H23C 109.5 . . ?
H23B C23 H23C 109.5 . . ?
C18 C24 H24A 109.5 . . ?
C18 C24 H24B 109.5 . . ?
H24A C24 H24B 109.5 . . ?
C18 C24 H24C 109.5 . . ?
H24A C24 H24C 109.5 . . ?
H24B C24 H24C 109.5 . . ?

loop_
_geom_bond_atom_site_label_1
_geom_bond_atom_site_label_2
_geom_bond_distance
_geom_bond_site_symmetry_2
_geom_bond_publ_flag
As N 1.8624(13) 2_866 ?
As N 1.8708(13) . ?
As Cl 2.2605(7) . ?
As As 2.8744(10) 2_866 ?
N C1 1.4094(18) . ?
N As 1.8624(13) 2_866 ?
C1 C6 1.4106(19) . ?
C1 C2 1.416(2) . ?
C2 C3 1.393(2) . ?
C2 C7 1.499(2) . ?
C3 C4 1.381(2) . ?
C3 H3 0.9500 . ?
C4 C5 1.384(2) . ?
C4 H4 0.9500 . ?
C5 C6 1.395(2) . ?
C5 H5 0.9500 . ?
C6 C13 1.499(2) . ?
C7 C8 1.407(2) . ?
C7 C12 1.410(2) . ?
C8 C9 1.391(2) . ?
C8 C21 1.508(2) . ?
C9 C10 1.387(2) . ?
C9 H9 0.9500 . ?
C10 C11 1.380(3) . ?
C10 C20 1.513(2) . ?
C11 C12 1.397(2) . ?
C11 H11 0.9500 . ?
C12 C19 1.510(2) . ?
C13 C18 1.406(2) . ?
C13 C14 1.406(2) . ?
C14 C15 1.391(2) . ?
C14 C22 1.504(2) . ?
C15 C16 1.390(2) . ?
C15 H15 0.9500 . ?
C16 C17 1.387(2) . ?
C16 C23 1.509(2) . ?
C17 C18 1.392(2) . ?
C17 H17 0.9500 . ?
C18 C24 1.509(2) . ?
C19 H19A 0.9800 . ?
C19 H19B 0.9800 . ?
C19 H19C 0.9800 . ?
C20 H20A 0.9800 . ?
C20 H20B 0.9800 . ?
C20 H20C 0.9800 . ?
C21 H21A 0.9800 . ?
C21 H21B 0.9800 . ?
C21 H21C 0.9800 . ?
C22 H22A 0.9800 . ?
C22 H22B 0.9800 . ?
C22 H22C 0.9800 . ?
C23 H23A 0.9800 . ?
C23 H23B 0.9800 . ?
C23 H23C 0.9800 . ?
C24 H24A 0.9800 . ?
C24 H24B 0.9800 . ?
C24 H24C 0.9800 . ?

loop_
_geom_torsion_atom_site_label_1
_geom_torsion_atom_site_label_2
_geom_torsion_atom_site_label_3
_geom_torsion_atom_site_label_4
_geom_torsion
_geom_torsion_site_symmetry_1
_geom_torsion_site_symmetry_2
_geom_torsion_site_symmetry_3
_geom_torsion_site_symmetry_4
_geom_torsion_publ_flag
N As N C1 165.80(15) 2_866 . . . ?
Cl As N C1 68.16(12) . . . . ?
As As N C1 165.80(15) 2_866 . . . ?
N As N As 0.0 2_866 . . 2_866 ?
Cl As N As -97.64(5) . . . 2_866 ?
As N C1 C6 9.7(2) 2_866 . . . ?
As N C1 C6 -151.71(11) . . . . ?
As N C1 C2 -169.59(11) 2_866 . . . ?
As N C1 C2 28.98(19) . . . . ?
N C1 C2 C3 -173.39(13) . . . . ?
C6 C1 C2 C3 7.3(2) . . . . ?
N C1 C2 C7 13.0(2) . . . . ?
C6 C1 C2 C7 -166.29(14) . . . . ?
C1 C2 C3 C4 -2.5(2) . . . . ?
C7 C2 C3 C4 171.37(15) . . . . ?
C2 C3 C4 C5 -2.5(2) . . . . ?
C3 C4 C5 C6 2.8(2) . . . . ?
C4 C5 C6 C1 2.0(2) . . . . ?
C4 C5 C6 C13 -172.68(15) . . . . ?
N C1 C6 C5 173.66(14) . . . . ?
C2 C1 C6 C5 -7.0(2) . . . . ?
N C1 C6 C13 -12.0(2) . . . . ?
C2 C1 C6 C13 167.37(14) . . . . ?
C3 C2 C7 C8 -107.53(16) . . . . ?
C1 C2 C7 C8 66.13(19) . . . . ?
C3 C2 C7 C12 65.07(19) . . . . ?
C1 C2 C7 C12 -121.27(16) . . . . ?
C12 C7 C8 C9 0.3(2) . . . . ?
C2 C7 C8 C9 173.06(13) . . . . ?
C12 C7 C8 C21 -177.49(14) . . . . ?
C2 C7 C8 C21 -4.7(2) . . . . ?
C7 C8 C9 C10 -1.5(2) . . . . ?
C21 C8 C9 C10 176.37(15) . . . . ?
C8 C9 C10 C11 1.9(2) . . . . ?
C8 C9 C10 C20 -175.56(15) . . . . ?
C9 C10 C11 C12 -1.0(2) . . . . ?
C20 C10 C11 C12 176.37(16) . . . . ?
C10 C11 C12 C7 -0.1(2) . . . . ?
C10 C11 C12 C19 -179.50(16) . . . . ?
C8 C7 C12 C11 0.5(2) . . . . ?
C2 C7 C12 C11 -172.11(14) . . . . ?
C8 C7 C12 C19 179.82(15) . . . . ?
C2 C7 C12 C19 7.2(2) . . . . ?
C5 C6 C13 C18 82.51(18) . . . . ?
C1 C6 C13 C18 -91.97(18) . . . . ?
C5 C6 C13 C14 -94.13(18) . . . . ?
C1 C6 C13 C14 91.39(18) . . . . ?
C18 C13 C14 C15 -0.8(2) . . . . ?
C6 C13 C14 C15 175.83(13) . . . . ?
C18 C13 C14 C22 176.71(14) . . . . ?
C6 C13 C14 C22 -6.7(2) . . . . ?
C13 C14 C15 C16 2.0(2) . . . . ?
C22 C14 C15 C16 -175.51(15) . . . . ?
C14 C15 C16 C17 -1.3(2) . . . . ?
C14 C15 C16 C23 178.72(16) . . . . ?
C15 C16 C17 C18 -0.5(3) . . . . ?
C23 C16 C17 C18 179.44(17) . . . . ?
C16 C17 C18 C13 1.6(3) . . . . ?
C16 C17 C18 C24 -177.94(17) . . . . ?
C14 C13 C18 C17 -1.0(2) . . . . ?
C6 C13 C18 C17 -177.68(14) . . . . ?
C14 C13 C18 C24 178.58(16) . . . . ?
C6 C13 C18 C24 1.9(2) . . . . ?
